data_2218992
loop_
_publ_author_name
'Imhof, Wolfgang'
'G\"orls, Helmar'
'Halbauer, Kathi'

_publ_section_title
;
 Tris(<i>tert</i>-butyl isocyanide-\k<i>C</i>)carbonylnickel(0)
;
_journal_coeditor_code FJ2122
_journal_issue 8
_journal_name_full 'Acta Crystallographica Section E'
_journal_page_first m1000
_journal_paper_doi 10.1107/S1600536808020138
_journal_volume 64
_journal_year 2008
_chemical_formula_iupac '[Ni (C5 H9 N)3 (C O)]'
_chemical_formula_moiety 'C16 H27 N3 Ni O'
_chemical_formula_sum 'C16 H27 N3 Ni O'
_chemical_formula_weight 336.11
_chemical_name_systematic
;
Tris(<i>tert</i>-butyl isocyanide-\k<i>C</i>)carbonylnickel(0)
;
_space_group_IT_number 14
_symmetry_cell_setting monoclinic
_symmetry_space_group_name_Hall '-P 2yn'
_symmetry_space_group_name_H-M 'P 1 21/n 1'
_atom_sites_solution_hydrogens geom
_atom_sites_solution_primary direct
_atom_sites_solution_secondary difmap
_audit_creation_method SHELXL-97
_cell_angle_alpha 90.00
_cell_angle_beta 113.179(3)
_cell_angle_gamma 90.00
_cell_formula_units_Z 8
_cell_length_a 17.1621(7)
_cell_length_b 14.5687(5)
_cell_length_c 17.1627(7)
_cell_measurement_reflns_used 26227
_cell_measurement_temperature 183(2)
_cell_measurement_theta_max 27.47
_cell_measurement_theta_min 2.57
_cell_volume 3944.8(3)
_computing_cell_refinement 'DENZO (Otwinowski & Minor, 1997)'
_computing_data_collection 'COLLECT (Nonius, 1998)'
_computing_data_reduction 'DENZO (Otwinowski & Minor, 1997)'
_computing_molecular_graphics 'XP (Siemens, 1990)'
_computing_publication_material 'SHELXL97 (Sheldrick, 2008) and XP (Siemens, 1990)'
_computing_structure_refinement 'SHELXL97 (Sheldrick, 2008)'
_computing_structure_solution 'SHELXS97 (Sheldrick, 2008)'
_diffrn_ambient_temperature 183(2)
_diffrn_measured_fraction_theta_full 0.998
_diffrn_measured_fraction_theta_max 0.998
_diffrn_measurement_device_type 'Nonius KappaCCD'
_diffrn_measurement_method '\f and \w'
_diffrn_radiation_monochromator graphite
_diffrn_radiation_source 'fine-focus sealed tube'
_diffrn_radiation_type MoK\a
_diffrn_radiation_wavelength 0.71073
_diffrn_reflns_av_R_equivalents 0.0832
_diffrn_reflns_av_sigmaI/netI 0.0993
_diffrn_reflns_limit_h_max 22
_diffrn_reflns_limit_h_min -18
_diffrn_reflns_limit_k_max 18
_diffrn_reflns_limit_k_min -17
_diffrn_reflns_limit_l_max 22
_diffrn_reflns_limit_l_min -19
_diffrn_reflns_number 26227
_diffrn_reflns_theta_full 27.47
_diffrn_reflns_theta_max 27.47
_diffrn_reflns_theta_min 2.57
_exptl_absorpt_coefficient_mu 0.986
_exptl_absorpt_correction_type none
_exptl_crystal_colour colourless
_exptl_crystal_density_diffrn 1.132
_exptl_crystal_density_method 'not measured'
_exptl_crystal_description prism
_exptl_crystal_F_000 1440
_exptl_crystal_size_max 0.06
_exptl_crystal_size_mid 0.05
_exptl_crystal_size_min 0.05
_refine_diff_density_max 0.592
_refine_diff_density_min -0.582
_refine_ls_extinction_method none
_refine_ls_goodness_of_fit_ref 1.007
_refine_ls_hydrogen_treatment constr
_refine_ls_matrix_type full
_refine_ls_number_parameters 397
_refine_ls_number_reflns 9006
_refine_ls_number_restraints 0
_refine_ls_restrained_S_all 1.007
_refine_ls_R_factor_all 0.1291
_refine_ls_R_factor_gt 0.0552
_refine_ls_shift/su_max 0.001
_refine_ls_shift/su_mean 0.000
_refine_ls_structure_factor_coef Fsqd
_refine_ls_weighting_details 'calc w=1/[\s^2^(Fo^2^)+(0.0556P)^2^+0.2606P] where P=(Fo^2^+2Fc^2^)/3'
_refine_ls_weighting_scheme calc
_refine_ls_wR_factor_gt 0.1127
_refine_ls_wR_factor_ref 0.1356
_reflns_number_gt 5006
_reflns_number_total 9006
_reflns_threshold_expression I>2\s(I)
_cod_data_source_file fj2122.cif
_cod_data_source_block I
_cod_original_sg_symbol_H-M 'P 21/n'
_cod_database_code 2218992
_cod_database_fobs_code 2218992

loop_
_symmetry_equiv_pos_as_xyz
'x, y, z'
'-x+1/2, y+1/2, -z+1/2'
'-x, -y, -z'
'x-1/2, -y-1/2, z-1/2'

loop_
_atom_site_type_symbol
_atom_site_label
_atom_site_fract_x
_atom_site_fract_y
_atom_site_fract_z
_atom_site_U_iso_or_equiv
_atom_site_adp_type
_atom_site_calc_flag
_atom_site_refinement_flags
_atom_site_occupancy
Ni Ni1A 0.05645(3) 0.23726(3) 0.89365(3) 0.03256(13) Uani d . 1
O O1A 0.1424(2) 0.3476(2) 1.0444(2) 0.0930(11) Uani d . 1
N N1A 0.15666(18) 0.27062(19) 0.78571(19) 0.0442(7) Uani d . 1
N N2A -0.13150(19) 0.27889(19) 0.8137(2) 0.0474(8) Uani d . 1
N N3A 0.06472(17) 0.03062(18) 0.91591(19) 0.0406(7) Uani d . 1
C C1A 0.1073(3) 0.3018(3) 0.9861(3) 0.0495(10) Uani d . 1
C C2A 0.1142(2) 0.2584(2) 0.8233(2) 0.0368(8) Uani d . 1
C C3A 0.2158(2) 0.2906(3) 0.7461(2) 0.0495(10) Uani d . 1
C C4A 0.2853(2) 0.3508(3) 0.8056(3) 0.0604(11) Uani d . 1
H H4AA 0.3132 0.3194 0.8600 0.091 Uiso calc R 1
H H4AB 0.2608 0.4087 0.8145 0.091 Uiso calc R 1
H H4AC 0.3269 0.3636 0.7810 0.091 Uiso calc R 1
C C5A 0.2521(3) 0.2004(3) 0.7310(3) 0.0850(16) Uani d . 1
H H5AA 0.2791 0.1676 0.7848 0.128 Uiso calc R 1
H H5AB 0.2943 0.2128 0.7070 0.128 Uiso calc R 1
H H5AC 0.2064 0.1627 0.6913 0.128 Uiso calc R 1
C C6A 0.1655(3) 0.3404(4) 0.6631(3) 0.0858(16) Uani d . 1
H H6AA 0.1387 0.3950 0.6749 0.129 Uiso calc R 1
H H6AB 0.1218 0.2993 0.6252 0.129 Uiso calc R 1
H H6AC 0.2038 0.3587 0.6360 0.129 Uiso calc R 1
C C7A -0.0591(2) 0.2639(2) 0.8422(2) 0.0389(8) Uani d . 1
C C8A -0.2222(2) 0.2960(3) 0.7798(3) 0.0517(10) Uani d . 1
C C9A -0.2462(3) 0.3409(4) 0.6944(3) 0.0969(18) Uani d . 1
H H9AA -0.2201 0.4018 0.7016 0.145 Uiso calc R 1
H H9AB -0.3080 0.3470 0.6672 0.145 Uiso calc R 1
H H9AC -0.2262 0.3030 0.6588 0.145 Uiso calc R 1
C C10A -0.2666(3) 0.2032(3) 0.7710(3) 0.0737(13) Uani d . 1
H H10A -0.2509 0.1635 0.7333 0.111 Uiso calc R 1
H H10B -0.3281 0.2124 0.7470 0.111 Uiso calc R 1
H H10C -0.2491 0.1743 0.8268 0.111 Uiso calc R 1
C C11A -0.2407(3) 0.3558(3) 0.8424(3) 0.0732(13) Uani d . 1
H H11A -0.2107 0.4144 0.8487 0.110 Uiso calc R 1
H H11B -0.2215 0.3247 0.8974 0.110 Uiso calc R 1
H H11C -0.3018 0.3672 0.8217 0.110 Uiso calc R 1
C C12A 0.0622(2) 0.1099(2) 0.9093(2) 0.0377(8) Uani d . 1
C C13A 0.0707(2) -0.0698(2) 0.9185(2) 0.0369(8) Uani d . 1
C C14A -0.0192(2) -0.1076(2) 0.8829(3) 0.0506(10) Uani d . 1
H H14A -0.0489 -0.0863 0.8245 0.076 Uiso calc R 1
H H14B -0.0492 -0.0861 0.9176 0.076 Uiso calc R 1
H H14C -0.0173 -0.1749 0.8838 0.076 Uiso calc R 1
C C15A 0.1184(2) -0.0983(2) 0.8643(2) 0.0495(10) Uani d . 1
H H15A 0.0867 -0.0786 0.8057 0.074 Uiso calc R 1
H H15B 0.1248 -0.1652 0.8661 0.074 Uiso calc R 1
H H15C 0.1746 -0.0695 0.8862 0.074 Uiso calc R 1
C C16A 0.1176(2) -0.0972(2) 1.0110(2) 0.0458(9) Uani d . 1
H H16A 0.1735 -0.0679 1.0337 0.069 Uiso calc R 1
H H16B 0.1245 -0.1641 1.0150 0.069 Uiso calc R 1
H H16C 0.0850 -0.0774 1.0437 0.069 Uiso calc R 1
Ni Ni1B -0.03653(3) 0.74217(3) 0.61221(3) 0.03316(13) Uani d . 1
O O1B -0.21523(19) 0.7099(2) 0.5102(2) 0.0873(11) Uani d . 1
N N1B 0.06832(18) 0.66226(18) 0.52198(19) 0.0408(7) Uani d . 1
N N2B -0.03902(19) 0.9488(2) 0.62247(19) 0.0462(8) Uani d . 1
N N3B 0.0221(2) 0.64140(19) 0.7800(2) 0.0467(8) Uani d . 1
C C1B -0.1440(3) 0.7201(3) 0.5515(3) 0.0493(10) Uani d . 1
C C2B 0.0296(2) 0.6961(2) 0.5572(2) 0.0355(8) Uani d . 1
C C3B 0.1153(2) 0.6134(2) 0.4808(3) 0.0440(9) Uani d . 1
C C4B 0.1229(6) 0.5173(4) 0.5100(7) 0.245(6) Uani d . 1
H H4BA 0.0662 0.4912 0.4951 0.368 Uiso calc R 1
H H4BB 0.1540 0.5152 0.5716 0.368 Uiso calc R 1
H H4BC 0.1535 0.4816 0.4826 0.368 Uiso calc R 1
C C5B 0.0701(4) 0.6220(6) 0.3882(4) 0.175(4) Uani d . 1
H H5BA 0.0166 0.5880 0.3697 0.262 Uiso calc R 1
H H5BB 0.1053 0.5970 0.3601 0.262 Uiso calc R 1
H H5BC 0.0582 0.6869 0.3731 0.262 Uiso calc R 1
C C6B 0.2014(3) 0.6551(4) 0.5071(4) 0.101(2) Uani d . 1
H H6BA 0.1960 0.7188 0.4874 0.152 Uiso calc R 1
H H6BB 0.2346 0.6201 0.4822 0.152 Uiso calc R 1
H H6BC 0.2300 0.6537 0.5690 0.152 Uiso calc R 1
C C7B -0.0316(2) 0.8695(2) 0.6218(2) 0.0361(8) Uani d . 1
C C8B -0.0605(3) 1.0458(2) 0.6121(3) 0.0574(11) Uani d . 1
C C9B 0.0215(5) 1.0972(4) 0.6294(5) 0.160(4) Uani d . 1
H H9BA 0.0617 1.0844 0.6874 0.241 Uiso calc R 1
H H9BB 0.0100 1.1633 0.6229 0.241 Uiso calc R 1
H H9BC 0.0457 1.0772 0.5892 0.241 Uiso calc R 1
C C10B -0.1210(6) 1.0587(4) 0.5234(3) 0.190(5) Uani d . 1
H H10D -0.1738 1.0260 0.5143 0.286 Uiso calc R 1
H H10E -0.0964 1.0345 0.4849 0.286 Uiso calc R 1
H H10F -0.1330 1.1243 0.5123 0.286 Uiso calc R 1
C C11B -0.0955(3) 1.0733(3) 0.6757(3) 0.0795(15) Uani d . 1
H H11D -0.1445 1.0347 0.6689 0.119 Uiso calc R 1
H H11E -0.1131 1.1378 0.6669 0.119 Uiso calc R 1
H H11F -0.0518 1.0655 0.7329 0.119 Uiso calc R 1
C C12B 0.0011(2) 0.6833(2) 0.7177(3) 0.0423(9) Uani d . 1
C C13B 0.0452(2) 0.5740(2) 0.8480(2) 0.0468(10) Uani d . 1
C C14B 0.1115(3) 0.5123(3) 0.8381(4) 0.0912(18) Uani d . 1
H H14D 0.0882 0.4831 0.7821 0.137 Uiso calc R 1
H H14E 0.1281 0.4650 0.8822 0.137 Uiso calc R 1
H H14F 0.1613 0.5490 0.8435 0.137 Uiso calc R 1
C C15B 0.0784(4) 0.6238(3) 0.9314(3) 0.0905(18) Uani d . 1
H H15D 0.1295 0.6581 0.9373 0.136 Uiso calc R 1
H H15E 0.0921 0.5793 0.9778 0.136 Uiso calc R 1
H H15F 0.0351 0.6665 0.9335 0.136 Uiso calc R 1
C C16B -0.0329(3) 0.5185(3) 0.8384(3) 0.0729(13) Uani d . 1
H H16D -0.0524 0.4844 0.7849 0.109 Uiso calc R 1
H H16E -0.0779 0.5600 0.8383 0.109 Uiso calc R 1
H H16F -0.0189 0.4753 0.8858 0.109 Uiso calc R 1

loop_
_atom_site_aniso_label
_atom_site_aniso_U_11
_atom_site_aniso_U_22
_atom_site_aniso_U_33
_atom_site_aniso_U_12
_atom_site_aniso_U_13
_atom_site_aniso_U_23
Ni1A 0.0291(2) 0.0315(2) 0.0424(3) 0.00252(17) 0.0198(2) 0.00508(19)
O1A 0.107(3) 0.100(3) 0.059(2) -0.005(2) 0.017(2) -0.029(2)
N1A 0.0384(17) 0.0591(18) 0.0423(19) 0.0001(14) 0.0235(16) 0.0023(14)
N2A 0.0310(18) 0.0544(19) 0.059(2) 0.0067(14) 0.0195(16) 0.0065(15)
N3A 0.0365(17) 0.0355(17) 0.055(2) 0.0067(12) 0.0233(15) 0.0101(13)
C1A 0.054(3) 0.052(2) 0.049(3) 0.0049(18) 0.027(2) 0.001(2)
C2A 0.0321(18) 0.0364(18) 0.042(2) 0.0037(14) 0.0146(16) 0.0029(15)
C3A 0.037(2) 0.084(3) 0.036(2) 0.0044(19) 0.0229(19) 0.004(2)
C4A 0.044(3) 0.087(3) 0.056(3) -0.008(2) 0.025(2) 0.004(2)
C5A 0.073(3) 0.107(4) 0.101(4) 0.001(3) 0.062(3) -0.023(3)
C6A 0.046(3) 0.167(5) 0.049(3) 0.006(3) 0.024(2) 0.028(3)
C7A 0.038(2) 0.0364(18) 0.048(2) 0.0006(15) 0.0237(19) 0.0067(16)
C8A 0.029(2) 0.080(3) 0.047(3) 0.0111(18) 0.0161(19) 0.016(2)
C9A 0.054(3) 0.165(5) 0.074(4) 0.024(3) 0.027(3) 0.052(4)
C10A 0.046(3) 0.108(4) 0.062(3) -0.013(2) 0.016(2) 0.001(3)
C11A 0.055(3) 0.090(3) 0.087(4) 0.013(2) 0.041(3) -0.005(3)
C12A 0.0289(19) 0.040(2) 0.050(3) 0.0031(14) 0.0220(18) 0.0062(16)
C13A 0.038(2) 0.0294(17) 0.048(2) 0.0064(14) 0.0219(18) 0.0076(15)
C14A 0.041(2) 0.043(2) 0.068(3) -0.0038(16) 0.023(2) -0.0006(18)
C15A 0.046(2) 0.059(2) 0.048(3) 0.0130(18) 0.023(2) 0.0020(18)
C16A 0.053(2) 0.042(2) 0.046(3) 0.0088(16) 0.024(2) 0.0057(17)
Ni1B 0.0321(2) 0.0330(2) 0.0378(3) -0.00067(17) 0.0174(2) -0.00341(19)
O1B 0.0411(19) 0.140(3) 0.085(3) -0.0278(18) 0.0283(18) -0.053(2)
N1B 0.0389(17) 0.0412(16) 0.049(2) 0.0042(13) 0.0247(16) -0.0002(14)
N2B 0.052(2) 0.0366(17) 0.044(2) 0.0012(13) 0.0119(16) -0.0018(13)
N3B 0.059(2) 0.0396(17) 0.047(2) 0.0062(14) 0.0271(18) 0.0058(15)
C1B 0.043(2) 0.060(2) 0.053(3) -0.0105(18) 0.027(2) -0.0198(19)
C2B 0.0324(19) 0.0351(18) 0.038(2) -0.0013(14) 0.0129(17) 0.0000(15)
C3B 0.041(2) 0.043(2) 0.058(3) 0.0052(15) 0.030(2) -0.0093(18)
C4B 0.374(13) 0.045(3) 0.525(18) 0.053(5) 0.401(14) 0.044(6)
C5B 0.056(4) 0.388(13) 0.071(5) 0.054(5) 0.014(3) -0.090(6)
C6B 0.045(3) 0.172(5) 0.094(4) -0.019(3) 0.037(3) -0.065(4)
C7B 0.034(2) 0.043(2) 0.032(2) 0.0000(15) 0.0128(17) -0.0001(15)
C8B 0.096(3) 0.0279(19) 0.053(3) 0.0079(19) 0.034(3) 0.0045(17)
C9B 0.202(8) 0.051(3) 0.311(12) -0.035(4) 0.189(8) -0.033(5)
C10B 0.348(12) 0.101(4) 0.046(4) 0.130(6) -0.005(5) 0.005(3)
C11B 0.123(4) 0.054(3) 0.077(4) 0.022(3) 0.056(3) 0.008(2)
C12B 0.049(2) 0.0350(19) 0.052(3) -0.0004(15) 0.029(2) -0.0063(18)
C13B 0.066(3) 0.0312(19) 0.048(3) 0.0040(17) 0.028(2) 0.0081(17)
C14B 0.104(4) 0.064(3) 0.132(5) 0.031(3) 0.074(4) 0.039(3)
C15B 0.147(5) 0.059(3) 0.044(3) -0.022(3) 0.015(3) 0.004(2)
C16B 0.090(4) 0.056(3) 0.076(4) -0.013(2) 0.037(3) 0.007(2)

loop_
_atom_type_symbol
_atom_type_description
_atom_type_scat_dispersion_real
_atom_type_scat_dispersion_imag
_atom_type_scat_source
C C 0.0033 0.0016 'International Tables Vol C Tables 4.2.6.8 and 6.1.1.4'
H H 0.0000 0.0000 'International Tables Vol C Tables 4.2.6.8 and 6.1.1.4'
N N 0.0061 0.0033 'International Tables Vol C Tables 4.2.6.8 and 6.1.1.4'
O O 0.0106 0.0060 'International Tables Vol C Tables 4.2.6.8 and 6.1.1.4'
Ni Ni 0.3393 1.1124 'International Tables Vol C Tables 4.2.6.8 and 6.1.1.4'

loop_
_geom_angle_atom_site_label_1
_geom_angle_atom_site_label_2
_geom_angle_atom_site_label_3
_geom_angle
C1A Ni1A C2A 107.16(16)
C1A Ni1A C7A 111.99(16)
C2A Ni1A C7A 113.31(15)
C1A Ni1A C12A 114.96(17)
C2A Ni1A C12A 104.26(13)
C7A Ni1A C12A 105.07(14)
C2A N1A C3A 174.3(4)
C7A N2A C8A 178.4(4)
C12A N3A C13A 175.1(3)
O1A C1A Ni1A 176.1(4)
N1A C2A Ni1A 174.0(3)
N1A C3A C4A 108.1(3)
N1A C3A C5A 108.4(3)
C4A C3A C5A 110.5(3)
N1A C3A C6A 106.7(3)
C4A C3A C6A 111.2(4)
C5A C3A C6A 111.8(4)
C3A C4A H4AA 109.5
C3A C4A H4AB 109.5
H4AA C4A H4AB 109.5
C3A C4A H4AC 109.5
H4AA C4A H4AC 109.5
H4AB C4A H4AC 109.5
C3A C5A H5AA 109.5
C3A C5A H5AB 109.5
H5AA C5A H5AB 109.5
C3A C5A H5AC 109.5
H5AA C5A H5AC 109.5
H5AB C5A H5AC 109.5
C3A C6A H6AA 109.5
C3A C6A H6AB 109.5
H6AA C6A H6AB 109.5
C3A C6A H6AC 109.5
H6AA C6A H6AC 109.5
H6AB C6A H6AC 109.5
N2A C7A Ni1A 176.7(3)
N2A C8A C9A 107.6(3)
N2A C8A C11A 107.8(3)
C9A C8A C11A 112.8(4)
N2A C8A C10A 107.5(3)
C9A C8A C10A 110.6(4)
C11A C8A C10A 110.2(3)
C8A C9A H9AA 109.5
C8A C9A H9AB 109.5
H9AA C9A H9AB 109.5
C8A C9A H9AC 109.5
H9AA C9A H9AC 109.5
H9AB C9A H9AC 109.5
C8A C10A H10A 109.5
C8A C10A H10B 109.5
H10A C10A H10B 109.5
C8A C10A H10C 109.5
H10A C10A H10C 109.5
H10B C10A H10C 109.5
C8A C11A H11A 109.5
C8A C11A H11B 109.5
H11A C11A H11B 109.5
C8A C11A H11C 109.5
H11A C11A H11C 109.5
H11B C11A H11C 109.5
N3A C12A Ni1A 177.5(3)
N3A C13A C15A 107.6(3)
N3A C13A C16A 107.2(3)
C15A C13A C16A 112.0(3)
N3A C13A C14A 107.5(3)
C15A C13A C14A 111.2(3)
C16A C13A C14A 111.1(3)
C13A C14A H14A 109.5
C13A C14A H14B 109.5
H14A C14A H14B 109.5
C13A C14A H14C 109.5
H14A C14A H14C 109.5
H14B C14A H14C 109.5
C13A C15A H15A 109.5
C13A C15A H15B 109.5
H15A C15A H15B 109.5
C13A C15A H15C 109.5
H15A C15A H15C 109.5
H15B C15A H15C 109.5
C13A C16A H16A 109.5
C13A C16A H16B 109.5
H16A C16A H16B 109.5
C13A C16A H16C 109.5
H16A C16A H16C 109.5
H16B C16A H16C 109.5
C1B Ni1B C7B 103.66(16)
C1B Ni1B C2B 109.91(15)
C7B Ni1B C2B 112.86(14)
C1B Ni1B C12B 111.80(17)
C7B Ni1B C12B 112.61(14)
C2B Ni1B C12B 106.11(14)
C2B N1B C3B 175.5(3)
C7B N2B C8B 171.2(4)
C12B N3B C13B 169.3(4)
O1B C1B Ni1B 176.7(4)
N1B C2B Ni1B 175.9(3)
N1B C3B C5B 109.0(3)
N1B C3B C4B 107.0(3)
C5B C3B C4B 112.7(6)
N1B C3B C6B 109.0(3)
C5B C3B C6B 109.3(4)
C4B C3B C6B 109.8(5)
C3B C4B H4BA 109.5
C3B C4B H4BB 109.5
H4BA C4B H4BB 109.5
C3B C4B H4BC 109.5
H4BA C4B H4BC 109.5
H4BB C4B H4BC 109.5
C3B C5B H5BA 109.5
C3B C5B H5BB 109.5
H5BA C5B H5BB 109.5
C3B C5B H5BC 109.5
H5BA C5B H5BC 109.5
H5BB C5B H5BC 109.5
C3B C6B H6BA 109.5
C3B C6B H6BB 109.5
H6BA C6B H6BB 109.5
C3B C6B H6BC 109.5
H6BA C6B H6BC 109.5
H6BB C6B H6BC 109.5
N2B C7B Ni1B 171.8(3)
N2B C8B C10B 106.9(3)
N2B C8B C11B 109.1(3)
C10B C8B C11B 113.3(5)
N2B C8B C9B 106.6(4)
C10B C8B C9B 111.2(5)
C11B C8B C9B 109.5(4)
C8B C9B H9BA 109.5
C8B C9B H9BB 109.5
H9BA C9B H9BB 109.5
C8B C9B H9BC 109.5
H9BA C9B H9BC 109.5
H9BB C9B H9BC 109.5
C8B C10B H10D 109.5
C8B C10B H10E 109.5
H10D C10B H10E 109.5
C8B C10B H10F 109.5
H10D C10B H10F 109.5
H10E C10B H10F 109.5
C8B C11B H11D 109.5
C8B C11B H11E 109.5
H11D C11B H11E 109.5
C8B C11B H11F 109.5
H11D C11B H11F 109.5
H11E C11B H11F 109.5
N3B C12B Ni1B 175.4(3)
N3B C13B C15B 108.6(3)
N3B C13B C16B 108.8(3)
C15B C13B C16B 110.4(4)
N3B C13B C14B 106.8(3)
C15B C13B C14B 112.0(4)
C16B C13B C14B 110.1(3)
C13B C14B H14D 109.5
C13B C14B H14E 109.5
H14D C14B H14E 109.5
C13B C14B H14F 109.5
H14D C14B H14F 109.5
H14E C14B H14F 109.5
C13B C15B H15D 109.5
C13B C15B H15E 109.5
H15D C15B H15E 109.5
C13B C15B H15F 109.5
H15D C15B H15F 109.5
H15E C15B H15F 109.5
C13B C16B H16D 109.5
C13B C16B H16E 109.5
H16D C16B H16E 109.5
C13B C16B H16F 109.5
H16D C16B H16F 109.5
H16E C16B H16F 109.5

loop_
_geom_bond_atom_site_label_1
_geom_bond_atom_site_label_2
_geom_bond_distance
Ni1A C1A 1.753(4)
Ni1A C2A 1.864(3)
Ni1A C7A 1.867(4)
Ni1A C12A 1.872(3)
O1A C1A 1.155(5)
N1A C2A 1.162(4)
N1A C3A 1.457(4)
N2A C7A 1.162(4)
N2A C8A 1.453(4)
N3A C12A 1.159(4)
N3A C13A 1.466(4)
C3A C4A 1.509(5)
C3A C5A 1.519(6)
C3A C6A 1.526(5)
C4A H4AA 0.9800
C4A H4AB 0.9800
C4A H4AC 0.9800
C5A H5AA 0.9800
C5A H5AB 0.9800
C5A H5AC 0.9800
C6A H6AA 0.9800
C6A H6AB 0.9800
C6A H6AC 0.9800
C8A C9A 1.507(6)
C8A C11A 1.511(5)
C8A C10A 1.529(6)
C9A H9AA 0.9800
C9A H9AB 0.9800
C9A H9AC 0.9800
C10A H10A 0.9800
C10A H10B 0.9800
C10A H10C 0.9800
C11A H11A 0.9800
C11A H11B 0.9800
C11A H11C 0.9800
C13A C15A 1.519(4)
C13A C16A 1.523(5)
C13A C14A 1.522(5)
C14A H14A 0.9800
C14A H14B 0.9800
C14A H14C 0.9800
C15A H15A 0.9800
C15A H15B 0.9800
C15A H15C 0.9800
C16A H16A 0.9800
C16A H16B 0.9800
C16A H16C 0.9800
Ni1B C1B 1.755(4)
Ni1B C7B 1.861(3)
Ni1B C2B 1.864(3)
Ni1B C12B 1.874(4)
O1B C1B 1.156(4)
N1B C2B 1.169(4)
N1B C3B 1.451(4)
N2B C7B 1.163(4)
N2B C8B 1.454(4)
N3B C12B 1.158(4)
N3B C13B 1.457(5)
C3B C5B 1.475(7)
C3B C4B 1.475(6)
C3B C6B 1.493(5)
C4B H4BA 0.9800
C4B H4BB 0.9800
C4B H4BC 0.9800
C5B H5BA 0.9800
C5B H5BB 0.9800
C5B H5BC 0.9800
C6B H6BA 0.9800
C6B H6BB 0.9800
C6B H6BC 0.9800
C8B C10B 1.479(7)
C8B C11B 1.492(5)
C8B C9B 1.515(7)
C9B H9BA 0.9800
C9B H9BB 0.9800
C9B H9BC 0.9800
C10B H10D 0.9800
C10B H10E 0.9800
C10B H10F 0.9800
C11B H11D 0.9800
C11B H11E 0.9800
C11B H11F 0.9800
C13B C15B 1.503(6)
C13B C16B 1.517(5)
C13B C14B 1.512(5)
C14B H14D 0.9800
C14B H14E 0.9800
C14B H14F 0.9800
C15B H15D 0.9800
C15B H15E 0.9800
C15B H15F 0.9800
C16B H16D 0.9800
C16B H16E 0.9800
C16B H16F 0.9800
